data_2222297
loop_
_publ_author_name
'Kim, Nam-Ho'
'Ha, Kwang'

_publ_section_title
;
 [(2,3,5,6-\h)-Bicyclo[2.2.1]hepta-2,5-diene]dibromidopalladium(II)
;
_journal_coeditor_code EZ2172
_journal_issue 7
_journal_name_full 'Acta Crystallographica Section E'
_journal_page_first m727
_journal_paper_doi 10.1107/S1600536809020583
_journal_volume 65
_journal_year 2009
_chemical_formula_iupac '[Pd Br2 (C7 H8)]'
_chemical_formula_moiety 'C7 H8 Br2 Pd'
_chemical_formula_sum 'C7 H8 Br2 Pd'
_chemical_formula_weight 358.35
_chemical_name_systematic
;
[(2,3,5,6-\h)-Bicyclo[2.2.1]hepta-2,5-diene]dibromidopalladium(II)
;
_space_group_IT_number 62
_symmetry_cell_setting orthorhombic
_symmetry_space_group_name_Hall '-P 2ac 2n'
_symmetry_space_group_name_H-M 'P n m a'
_atom_sites_solution_hydrogens geom
_atom_sites_solution_primary direct
_atom_sites_solution_secondary difmap
_audit_creation_method SHELXL-97
_cell_angle_alpha 90.00
_cell_angle_beta 90.00
_cell_angle_gamma 90.00
_cell_formula_units_Z 4
_cell_length_a 12.758(2)
_cell_length_b 7.4313(11)
_cell_length_c 9.0138(14)
_cell_measurement_reflns_used 2031
_cell_measurement_temperature 296(2)
_cell_measurement_theta_max 27.88
_cell_measurement_theta_min 2.74
_cell_volume 854.6(2)
_computing_cell_refinement 'SAINT (Bruker, 2000)'
_computing_data_collection 'SMART (Bruker, 2000)'
_computing_data_reduction 'SAINT (Bruker, 2000)'
_computing_molecular_graphics 'PLATON (Spek, 2009)'
_computing_publication_material 'SHELXL97 (Sheldrick, 2008)'
_computing_structure_refinement 'SHELXL97 (Sheldrick, 2008)'
_computing_structure_solution 'SHELXS97 (Sheldrick, 2008)'
_diffrn_ambient_temperature 296(2)
_diffrn_measured_fraction_theta_full 1.000
_diffrn_measured_fraction_theta_max 1.000
_diffrn_measurement_device_type 'Bruker SMART 1000 CCD'
_diffrn_measurement_method '\f and \w scans'
_diffrn_radiation_monochromator graphite
_diffrn_radiation_source 'fine-focus sealed tube'
_diffrn_radiation_type 'Mo K\a'
_diffrn_radiation_wavelength 0.71073
_diffrn_reflns_av_R_equivalents 0.0417
_diffrn_reflns_av_sigmaI/netI 0.0391
_diffrn_reflns_limit_h_max 15
_diffrn_reflns_limit_h_min -14
_diffrn_reflns_limit_k_max 9
_diffrn_reflns_limit_k_min -8
_diffrn_reflns_limit_l_max 6
_diffrn_reflns_limit_l_min -11
_diffrn_reflns_number 5210
_diffrn_reflns_theta_full 26.35
_diffrn_reflns_theta_max 26.35
_diffrn_reflns_theta_min 2.77
_diffrn_standards_decay_% 0
_diffrn_standards_interval_count 0
_diffrn_standards_interval_time 0
_diffrn_standards_number 0
_exptl_absorpt_coefficient_mu 11.442
_exptl_absorpt_correction_T_max 0.180
_exptl_absorpt_correction_T_min 0.126
_exptl_absorpt_correction_type multi-scan
_exptl_absorpt_process_details '(SADABS; Bruker, 2000)'
_exptl_crystal_colour orange
_exptl_crystal_density_diffrn 2.785
_exptl_crystal_density_method 'not measured'
_exptl_crystal_description block
_exptl_crystal_F_000 664
_exptl_crystal_size_max 0.22
_exptl_crystal_size_mid 0.20
_exptl_crystal_size_min 0.15
_refine_diff_density_max 1.095
_refine_diff_density_min -1.790
_refine_ls_extinction_method none
_refine_ls_goodness_of_fit_ref 0.989
_refine_ls_hydrogen_treatment constr
_refine_ls_matrix_type full
_refine_ls_number_parameters 52
_refine_ls_number_reflns 944
_refine_ls_number_restraints 0
_refine_ls_restrained_S_all 0.989
_refine_ls_R_factor_all 0.0564
_refine_ls_R_factor_gt 0.0258
_refine_ls_shift/su_max 0.000
_refine_ls_shift/su_mean 0.000
_refine_ls_structure_factor_coef Fsqd
_refine_ls_weighting_details 'calc w=1/[\s^2^(Fo^2^)+(0.0331P)^2^+0.0000P] where P=(Fo^2^+2Fc^2^)/3'
_refine_ls_weighting_scheme calc
_refine_ls_wR_factor_gt 0.0526
_refine_ls_wR_factor_ref 0.0711
_reflns_number_gt 673
_reflns_number_total 944
_reflns_threshold_expression >2sigma(I)
_cod_data_source_file ez2172.cif
_cod_data_source_block I
_cod_depositor_comments
;
The following automatic conversions were performed:
'_symmetry_cell_setting' value 'Orthorhombic' changed to 'orthorhombic'
according to '/home/saulius/struct/CIF-dictionaries/cif_core.dic'
dictionary named 'cif_core.dic' version 2.4.1 from
2010-06-29.

'_exptl_absorpt_correction_type' value 'Multi-scan' changed
to 'multi-scan' according to
'/home/saulius/struct/CIF-dictionaries/cif_core.dic' dictionary named
'cif_core.dic' version 2.4.1 from 2010-06-29.

Automatic conversion script
Id: cif_fix_enum 1527 2010-12-29 10:47:43Z saulius 

The following automatic conversions were performed:

'_symmetry_cell_setting' value 'Orthorhombic' changed to
'orthorhombic' according to
/home/saulius/struct/CIF-dictionaries/cif_core.dic dictionary named
'cif_core.dic' version 2.4.1 from
2010-06-29.

'_exptl_absorpt_correction_type' value 'Multi-scan'
changed to 'multi-scan' according to
/home/saulius/struct/CIF-dictionaries/cif_core.dic dictionary named
'cif_core.dic' version 2.4.1 from 2010-06-29.

Automatic conversion script
Id: cif_fix_values 1715 2011-07-08 13:25:40Z adriana 
;
_cod_database_code 2222297
_cod_database_fobs_code 2222297

loop_
_symmetry_equiv_pos_as_xyz
'x, y, z'
'-x+1/2, -y, z+1/2'
'-x, y+1/2, -z'
'x+1/2, -y+1/2, -z+1/2'
'-x, -y, -z'
'x-1/2, y, -z-1/2'
'x, -y-1/2, z'
'-x-1/2, y-1/2, z-1/2'

loop_
_atom_site_type_symbol
_atom_site_label
_atom_site_fract_x
_atom_site_fract_y
_atom_site_fract_z
_atom_site_U_iso_or_equiv
_atom_site_adp_type
_atom_site_calc_flag
_atom_site_refinement_flags
_atom_site_occupancy
_atom_site_disorder_assembly
_atom_site_disorder_group
Pd Pd1 0.06852(4) 0.2500 0.92135(7) 0.0312(2) Uani d S 1 . .
Br Br1 0.19165(7) 0.2500 1.12643(11) 0.0462(3) Uani d S 1 . .
Br Br2 -0.08564(6) 0.2500 1.07957(11) 0.0491(3) Uani d S 1 . .
C C1 0.1765(4) 0.1566(7) 0.7528(6) 0.0363(14) Uani d . 1 . .
H H1 0.2388 0.0844 0.7752 0.044 Uiso calc R 1 . .
C C2 -0.0067(4) 0.1566(7) 0.7196(6) 0.0380(14) Uani d . 1 . .
H H2 -0.0709 0.0844 0.7192 0.046 Uiso calc R 1 . .
C C3 0.0934(4) 0.0997(8) 0.6402(7) 0.0419(15) Uani d . 1 . .
H H3 0.0967 -0.0241 0.6031 0.050 Uiso calc R 1 . .
C C4 0.1048(6) 0.2500 0.5270(11) 0.052(2) Uani d S 1 . .
H H4A 0.1727 0.2500 0.4786 0.063 Uiso calc SR 1 . .
H H4B 0.0492 0.2500 0.4536 0.063 Uiso calc SR 1 . .

loop_
_atom_site_aniso_label
_atom_site_aniso_U_11
_atom_site_aniso_U_22
_atom_site_aniso_U_33
_atom_site_aniso_U_12
_atom_site_aniso_U_13
_atom_site_aniso_U_23
Pd1 0.0263(3) 0.0349(4) 0.0325(4) 0.000 0.0009(3) 0.000
Br1 0.0491(5) 0.0448(5) 0.0448(6) 0.000 -0.0147(4) 0.000
Br2 0.0430(5) 0.0488(6) 0.0556(7) 0.000 0.0181(4) 0.000
C1 0.025(2) 0.046(3) 0.038(4) 0.007(2) 0.006(2) -0.005(3)
C2 0.032(3) 0.048(3) 0.034(3) -0.006(2) -0.007(3) -0.002(3)
C3 0.043(3) 0.040(3) 0.042(4) 0.003(3) 0.002(3) -0.013(3)
C4 0.043(5) 0.073(7) 0.040(6) 0.000 0.005(4) 0.000

loop_
_atom_type_symbol
_atom_type_description
_atom_type_scat_dispersion_real
_atom_type_scat_dispersion_imag
_atom_type_scat_source
C C 0.0033 0.0016 'International Tables Vol C Tables 4.2.6.8 and 6.1.1.4'
H H 0.0000 0.0000 'International Tables Vol C Tables 4.2.6.8 and 6.1.1.4'
Br Br -0.2901 2.4595 'International Tables Vol C Tables 4.2.6.8 and 6.1.1.4'
Pd Pd -0.9988 1.0072 'International Tables Vol C Tables 4.2.6.8 and 6.1.1.4'

loop_
_geom_angle_atom_site_label_1
_geom_angle_atom_site_label_2
_geom_angle_atom_site_label_3
_geom_angle_site_symmetry_1
_geom_angle_site_symmetry_3
_geom_angle
_geom_angle_publ_flag
C1 Pd1 C1 7_565 . 37.4(3) ?
C1 Pd1 C2 7_565 7_565 65.8(2) ?
C1 Pd1 C2 . 7_565 78.2(2) ?
C1 Pd1 C2 7_565 . 78.2(2) ?
C1 Pd1 C2 . . 65.8(2) ?
C2 Pd1 C2 7_565 . 37.3(3) ?
C1 Pd1 Br1 7_565 . 97.05(14) ?
C1 Pd1 Br1 . . 97.05(14) ?
C2 Pd1 Br1 7_565 . 157.65(14) ?
C2 Pd1 Br1 . . 157.65(14) ?
C1 Pd1 Br2 7_565 . 157.97(13) ?
C1 Pd1 Br2 . . 157.97(13) ?
C2 Pd1 Br2 7_565 . 97.71(14) ?
C2 Pd1 Br2 . . 97.71(14) ?
Br1 Pd1 Br2 . . 94.41(4) ?
C1 C1 C3 7_565 . 106.1(3) ?
C1 C1 Pd1 7_565 . 71.29(13) ?
C3 C1 Pd1 . . 96.5(3) ?
C1 C1 H1 7_565 . 123.2 ?
C3 C1 H1 . . 123.2 ?
Pd1 C1 H1 . . 123.2 ?
C2 C2 C3 7_565 . 106.1(3) ?
C2 C2 Pd1 7_565 . 71.35(14) ?
C3 C2 Pd1 . . 96.4(3) ?
C2 C2 H2 7_565 . 123.2 ?
C3 C2 H2 . . 123.2 ?
Pd1 C2 H2 . . 123.2 ?
C4 C3 C2 . . 101.0(5) ?
C4 C3 C1 . . 100.2(5) ?
C2 C3 C1 . . 101.1(4) ?
C4 C3 H3 . . 117.2 ?
C2 C3 H3 . . 117.2 ?
C1 C3 H3 . . 117.2 ?
C3 C4 C3 7_565 . 94.6(7) ?
C3 C4 H4A 7_565 . 112.8 ?
C3 C4 H4A . . 112.8 ?
C3 C4 H4B 7_565 . 112.8 ?
C3 C4 H4B . . 112.8 ?
H4A C4 H4B . . 110.3 ?

loop_
_geom_bond_atom_site_label_1
_geom_bond_atom_site_label_2
_geom_bond_site_symmetry_2
_geom_bond_distance
_geom_bond_publ_flag
Pd1 C1 7_565 2.165(5) ?
Pd1 C1 . 2.165(5) ?
Pd1 C2 7_565 2.170(5) ?
Pd1 C2 . 2.170(5) ?
Pd1 Br1 . 2.4258(11) ?
Pd1 Br2 . 2.4294(10) ?
C1 C1 7_565 1.389(10) ?
C1 C3 . 1.527(7) ?
C1 H1 . 0.9800 ?
C2 C2 7_565 1.388(10) ?
C2 C3 . 1.523(7) ?
C2 H2 . 0.9800 ?
C3 C4 . 1.520(9) ?
C3 H3 . 0.9800 ?
C4 C3 7_565 1.520(9) ?
C4 H4A . 0.9700 ?
C4 H4B . 0.9700 ?

loop_
_geom_torsion_atom_site_label_1
_geom_torsion_atom_site_label_2
_geom_torsion_atom_site_label_3
_geom_torsion_atom_site_label_4
_geom_torsion_site_symmetry_1
_geom_torsion_site_symmetry_2
_geom_torsion_site_symmetry_3
_geom_torsion_site_symmetry_4
_geom_torsion
_geom_torsion_publ_flag
C2 Pd1 C1 C1 7_565 . . 7_565 65.45(15) ?
C2 Pd1 C1 C1 . . . 7_565 102.59(16) ?
Br2 Pd1 C1 C1 . . . 7_565 146.8(4) ?
C1 Pd1 C1 C3 7_565 . . . -104.8(3) ?
C2 Pd1 C1 C3 7_565 . . . -39.3(3) ?
C2 Pd1 C1 C3 . . . . -2.2(3) ?
Br1 Pd1 C1 C3 . . . . 162.8(3) ?
Br2 Pd1 C1 C3 . . . . 42.0(6) ?
C1 Pd1 C2 C2 7_565 . . 7_565 -65.40(15) ?
C1 Pd1 C2 C2 . . . 7_565 -102.69(16) ?
Br1 Pd1 C2 C2 . . . 7_565 -145.2(4) ?
C1 Pd1 C2 C3 7_565 . . . 39.5(3) ?
C1 Pd1 C2 C3 . . . . 2.2(3) ?
C2 Pd1 C2 C3 7_565 . . . 104.9(3) ?
Br1 Pd1 C2 C3 . . . . -40.3(6) ?
Br2 Pd1 C2 C3 . . . . -162.5(3) ?
C2 C2 C3 C4 7_565 . . . -33.3(5) ?
Pd1 C2 C3 C4 . . . . -105.7(4) ?
C2 C2 C3 C1 7_565 . . . 69.5(4) ?
Pd1 C2 C3 C1 . . . . -2.9(4) ?
C1 C1 C3 C4 7_565 . . . 34.0(4) ?
Pd1 C1 C3 C4 . . . . 106.4(4) ?
C1 C1 C3 C2 7_565 . . . -69.5(4) ?
Pd1 C1 C3 C2 . . . . 2.9(4) ?
C2 C3 C4 C3 . . . 7_565 51.1(6) ?
C1 C3 C4 C3 . . . 7_565 -52.5(6) ?
